data_4133832
loop_
_publ_author_name
'Kamakura, Yoshinobu'
'Chinapang, Pondchanok'
'Masaoka, Shigeyuki'
'Saeki, Akinori'
'Ogasawara, Kazuyoshi'
'Nishitani, Shigeto R.'
'Yoshikawa, Hirofumi'
'Katayama, Tetsuro'
'Tamai, Naoto'
'Sugimoto, Kunihisa'
'Tanaka, Daisuke'

_publ_section_title
;
 Semiconductive Nature of Lead-Based Metal--Organic Frameworks with
 Three-Dimensionally Extended Sulfur Secondary Building Units
;
_journal_name_full 'Journal of the American Chemical Society'
_journal_paper_doi 10.1021/jacs.9b10436
_journal_year 2019
_chemical_formula_sum 'C6 N6 O2 Pb3 S6'
_chemical_formula_weight 1002.05
_space_group_crystal_system monoclinic
_space_group_IT_number 15
_space_group_name_Hall '-C 2yc'
_space_group_name_H-M_alt 'C 1 2/c 1'
_audit_creation_method SHELXL-2018/1
_cell_angle_alpha 90
_cell_angle_beta 128.277(9)
_cell_angle_gamma 90
_cell_formula_units_Z 4
_cell_length_a 18.652(3)
_cell_length_b 8.2402(12)
_cell_length_c 13.876(2)
_cell_measurement_reflns_used 17097
_cell_measurement_temperature 80(2)
_cell_measurement_theta_max 15.601
_cell_measurement_theta_min 1.621
_cell_volume 1674.2(5)
_computing_structure_refinement 'SHELXL-2018/1 (Sheldrick, 2018)'
_diffrn_ambient_temperature 80(2)
_diffrn_measured_fraction_theta_full 1.000
_diffrn_measured_fraction_theta_max 0.996
_diffrn_measurement_device_type 'PILATUS3 X CdTe 1M'
_diffrn_radiation_type Synchrotron
_diffrn_radiation_wavelength 0.4142
_diffrn_reflns_av_R_equivalents 0.0454
_diffrn_reflns_av_unetI/netI 0.0231
_diffrn_reflns_Laue_measured_fraction_full 1.000
_diffrn_reflns_Laue_measured_fraction_max 0.996
_diffrn_reflns_limit_h_max 24
_diffrn_reflns_limit_h_min -24
_diffrn_reflns_limit_k_max 10
_diffrn_reflns_limit_k_min -10
_diffrn_reflns_limit_l_max 17
_diffrn_reflns_limit_l_min -17
_diffrn_reflns_number 17097
_diffrn_reflns_point_group_measured_fraction_full 1.000
_diffrn_reflns_point_group_measured_fraction_max 0.996
_diffrn_reflns_theta_full 14.390
_diffrn_reflns_theta_max 15.601
_diffrn_reflns_theta_min 1.621
_exptl_absorpt_coefficient_mu 7.627
_exptl_crystal_colour Yellow
_exptl_crystal_density_diffrn 3.976
_exptl_crystal_description Plate
_exptl_crystal_F_000 1744
_exptl_crystal_size_max 0.0200
_exptl_crystal_size_mid 0.0200
_exptl_crystal_size_min 0.0100
_refine_diff_density_max 1.299
_refine_diff_density_min -1.880
_refine_diff_density_rms 0.190
_refine_ls_extinction_coef 0.00060(7)
_refine_ls_extinction_expression Fc^*^=kFc[1+0.001xFc^2^\l^3^/sin(2\q)]^-1/4^
_refine_ls_extinction_method 'SHELXL-2018/1 (Sheldrick 2018)'
_refine_ls_goodness_of_fit_ref 1.094
_refine_ls_hydrogen_treatment undef
_refine_ls_matrix_type full
_refine_ls_number_parameters 116
_refine_ls_number_reflns 1911
_refine_ls_number_restraints 6
_refine_ls_restrained_S_all 1.093
_refine_ls_R_factor_all 0.0158
_refine_ls_R_factor_gt 0.0158
_refine_ls_shift/su_max 0.002
_refine_ls_shift/su_mean 0.000
_refine_ls_structure_factor_coef Fsqd
_refine_ls_weighting_details 'w=1/[\s^2^(Fo^2^)+(0.0113P)^2^+19.0819P] where P=(Fo^2^+2Fc^2^)/3'
_refine_ls_weighting_scheme calc
_refine_ls_wR_factor_gt 0.0416
_refine_ls_wR_factor_ref 0.0416
_reflns_Friedel_coverage 0.000
_reflns_number_gt 1911
_reflns_number_total 1911
_reflns_threshold_expression 'I > 2\s(I)'
_cod_data_source_file ja9b10436_si_001.cif
_cod_data_source_block Pb3ttc22H2O
_cod_original_cell_volume 1674.1(5)
_cod_original_sg_symbol_H-M 'C 2/c'
_cod_database_code 4133832
_shelx_shelxl_version_number 2018/1
_shelx_space_group_comment
;
The symmetry employed for this shelxl refinement is uniquely defined
by the following loop, which should always be used as a source of
symmetry information in preference to the above space-group names.
They are only intended as comments.
;
_shelx_estimated_absorpt_t_min 0.516
_shelx_estimated_absorpt_t_max 0.516

loop_
_space_group_symop_operation_xyz
'x, y, z'
'-x, y, -z+1/2'
'x+1/2, y+1/2, z'
'-x+1/2, y+1/2, -z+1/2'
'-x, -y, -z'
'x, -y, z-1/2'
'-x+1/2, -y+1/2, -z'
'x+1/2, -y+1/2, z-1/2'

loop_
_atom_site_label
_atom_site_type_symbol
_atom_site_fract_x
_atom_site_fract_y
_atom_site_fract_z
_atom_site_U_iso_or_equiv
_atom_site_adp_type
_atom_site_occupancy
_atom_site_site_symmetry_order
_atom_site_calc_flag
_atom_site_refinement_flags_posn
_atom_site_refinement_flags_adp
_atom_site_refinement_flags_occupancy
_atom_site_disorder_assembly
_atom_site_disorder_group
Pb1 Pb 0.500000 0.04726(3) 0.250000 0.01579(7) Uani 1 2 d S T P . .
Pb2 Pb 0.78561(2) 0.38807(2) 0.82572(2) 0.01382(7) Uani 1 1 d . . . . .
S1 S 0.62799(7) 0.42627(12) 0.21512(9) 0.01363(18) Uani 1 1 d . . . . .
S2 S 0.82429(7) 0.58677(12) 0.68842(9) 0.01254(18) Uani 1 1 d . . . . .
S3 S 0.56686(7) 0.13698(13) 0.49961(9) 0.0158(2) Uani 1 1 d . . . . .
N1 N 0.6062(2) 0.2916(4) 0.3703(3) 0.0124(6) Uani 1 1 d . . . . .
N2 N 0.6952(2) 0.3646(4) 0.5815(3) 0.0117(6) Uani 1 1 d . . . . .
N3 N 0.7225(2) 0.4936(4) 0.4521(3) 0.0123(6) Uani 1 1 d . . . . .
C1 C 0.6538(3) 0.4006(5) 0.3574(4) 0.0114(7) Uani 1 1 d . . . . .
C2 C 0.7398(3) 0.4726(5) 0.5613(3) 0.0116(7) Uani 1 1 d . . . . .
C3 C 0.6280(3) 0.2770(5) 0.4836(3) 0.0119(7) Uani 1 1 d . . . . .
O1A O 0.5573(7) -0.2747(8) 0.4143(12) 0.042(2) Uani 0.74(3) 1 d . U P A 1
O2A O 0.5299(14) -0.292(2) 0.344(3) 0.036(7) Uani 0.26(3) 1 d . U P A 2

loop_
_atom_site_aniso_label
_atom_site_aniso_U_11
_atom_site_aniso_U_22
_atom_site_aniso_U_33
_atom_site_aniso_U_23
_atom_site_aniso_U_13
_atom_site_aniso_U_12
Pb1 0.01271(11) 0.02110(13) 0.01311(11) 0.000 0.00777(9) 0.000
Pb2 0.01897(10) 0.01219(10) 0.01380(9) -0.00039(5) 0.01189(7) 0.00085(5)
S1 0.0189(4) 0.0149(4) 0.0095(4) -0.0008(3) 0.0100(4) -0.0023(4)
S2 0.0138(4) 0.0140(4) 0.0105(4) -0.0022(3) 0.0079(4) -0.0015(4)
S3 0.0150(5) 0.0193(5) 0.0133(4) 0.0043(4) 0.0089(4) -0.0018(4)
N1 0.0136(15) 0.0138(15) 0.0091(14) 0.0007(12) 0.0067(13) -0.0010(13)
N2 0.0128(15) 0.0137(15) 0.0110(15) 0.0011(12) 0.0085(13) 0.0012(12)
N3 0.0170(16) 0.0112(15) 0.0117(14) -0.0006(12) 0.0104(13) 0.0000(13)
C1 0.0141(18) 0.0120(17) 0.0100(17) 0.0010(13) 0.0083(15) 0.0034(14)
C2 0.0135(17) 0.0112(16) 0.0116(17) 0.0004(14) 0.0085(15) 0.0027(14)
C3 0.0118(16) 0.0131(17) 0.0115(17) 0.0042(14) 0.0075(14) 0.0037(14)
O1A 0.061(5) 0.036(3) 0.041(6) -0.008(3) 0.037(5) -0.001(3)
O2A 0.030(9) 0.032(9) 0.045(17) 0.005(9) 0.022(10) 0.008(7)

loop_
_atom_type_symbol
_atom_type_description
_atom_type_scat_dispersion_real
_atom_type_scat_dispersion_imag
_atom_type_scat_source
C C -0.0001 0.0005 'International Tables Vol C Tables 4.2.6.8 and 6.1.1.4'
O O 0.0017 0.0018 'International Tables Vol C Tables 4.2.6.8 and 6.1.1.4'
N N 0.0005 0.0010 'International Tables Vol C Tables 4.2.6.8 and 6.1.1.4'
S S 0.0447 0.0411 'International Tables Vol C Tables 4.2.6.8 and 6.1.1.4'
Pb Pb -0.5385 4.2350 'International Tables Vol C Tables 4.2.6.8 and 6.1.1.4'

loop_
_geom_angle_atom_site_label_1
_geom_angle_atom_site_label_2
_geom_angle_atom_site_label_3
_geom_angle
_geom_angle_site_symmetry_1
_geom_angle_site_symmetry_3
N1 Pb1 N1 77.51(15) . 2_655
N1 Pb1 S3 99.24(7) . 2_655
N1 Pb1 S3 56.61(7) 2_655 2_655
N1 Pb1 S3 56.61(7) . .
N1 Pb1 S3 99.24(7) 2_655 .
S3 Pb1 S3 151.05(4) 2_655 .
N1 Pb1 S2 136.65(8) . 8_455
N1 Pb1 S2 80.80(8) 2_655 8_455
S3 Pb1 S2 99.37(3) 2_655 8_455
S3 Pb1 S2 91.09(3) . 8_455
N1 Pb1 S2 80.80(8) . 7_656
N1 Pb1 S2 136.65(8) 2_655 7_656
S3 Pb1 S2 91.09(3) 2_655 7_656
S3 Pb1 S2 99.37(3) . 7_656
S2 Pb1 S2 137.34(4) 8_455 7_656
N2 Pb2 S1 73.88(7) . 6_566
N2 Pb2 S2 55.66(8) . .
S1 Pb2 S2 86.31(3) 6_566 .
N2 Pb2 S3 126.69(8) . 4_656
S1 Pb2 S3 101.09(3) 6_566 4_656
S2 Pb2 S3 71.16(3) . 4_656
C1 S1 Pb2 89.20(14) . 6_565
C2 S2 Pb2 85.62(13) . .
C2 S2 Pb1 103.31(13) . 7_656
Pb2 S2 Pb1 105.79(3) . 7_656
C3 S3 Pb1 81.36(13) . .
C3 S3 Pb2 101.99(13) . 4_646
Pb1 S3 Pb2 106.24(4) . 4_646
C1 N1 C3 117.4(3) . .
C1 N1 Pb1 137.4(3) . .
C3 N1 Pb1 103.8(2) . .
C3 N2 C2 116.6(3) . .
C3 N2 Pb2 140.2(3) . .
C2 N2 Pb2 103.0(2) . .
C2 N3 C1 115.9(3) . .
N1 C1 N3 123.2(3) . .
N1 C1 S1 119.4(3) . .
N3 C1 S1 117.4(3) . .
N3 C2 N2 124.3(4) . .
N3 C2 S2 120.3(3) . .
N2 C2 S2 115.5(3) . .
N2 C3 N1 122.6(3) . .
N2 C3 S3 120.2(3) . .
N1 C3 S3 117.2(3) . .

loop_
_geom_bond_atom_site_label_1
_geom_bond_atom_site_label_2
_geom_bond_distance
_geom_bond_site_symmetry_2
Pb1 N1 2.582(3) .
Pb1 N1 2.582(3) 2_655
Pb1 S3 2.9574(11) 2_655
Pb1 S3 2.9575(11) .
Pb1 S2 3.0365(11) 8_455
Pb1 S2 3.0365(11) 7_656
Pb2 N2 2.699(3) .
Pb2 S1 2.7837(11) 6_566
Pb2 S2 2.9212(10) .
Pb2 S3 3.0642(11) 4_656
S1 C1 1.732(4) .
S2 C2 1.743(4) .
S3 C3 1.730(4) .
N1 C1 1.351(5) .
N1 C3 1.363(5) .
N2 C3 1.352(5) .
N2 C2 1.360(5) .
N3 C2 1.350(5) .
N3 C1 1.367(5) .

loop_
_geom_torsion_atom_site_label_1
_geom_torsion_atom_site_label_2
_geom_torsion_atom_site_label_3
_geom_torsion_atom_site_label_4
_geom_torsion
_geom_torsion_site_symmetry_1
C3 N1 C1 N3 0.8(6) .
Pb1 N1 C1 N3 -163.3(3) .
C3 N1 C1 S1 -179.1(3) .
Pb1 N1 C1 S1 16.7(5) .
C2 N3 C1 N1 -1.0(6) .
C2 N3 C1 S1 178.9(3) .
Pb2 S1 C1 N1 -169.4(3) 6_565
Pb2 S1 C1 N3 10.7(3) 6_565
C1 N3 C2 N2 1.5(6) .
C1 N3 C2 S2 -178.8(3) .
C3 N2 C2 N3 -1.7(6) .
Pb2 N2 C2 N3 174.7(3) .
C3 N2 C2 S2 178.6(3) .
Pb2 N2 C2 S2 -4.9(3) .
Pb2 S2 C2 N3 -175.2(3) .
Pb1 S2 C2 N3 -70.0(3) 7_656
Pb2 S2 C2 N2 4.5(3) .
Pb1 S2 C2 N2 109.7(3) 7_656
C2 N2 C3 N1 1.4(5) .
Pb2 N2 C3 N1 -173.2(3) .
C2 N2 C3 S3 -179.7(3) .
Pb2 N2 C3 S3 5.7(6) .
C1 N1 C3 N2 -1.0(6) .
Pb1 N1 C3 N2 168.0(3) .
C1 N1 C3 S3 -179.9(3) .
Pb1 N1 C3 S3 -10.9(3) .
Pb1 S3 C3 N2 -169.6(3) .
Pb2 S3 C3 N2 -64.7(3) 4_646
Pb1 S3 C3 N1 9.3(3) .
Pb2 S3 C3 N1 114.2(3) 4_646
